data_7215926
loop_
_publ_author_name
'Sushrutha, S. R.'
'Natarajan, Srinivasan'

_publ_section_title
;
 Rare-earth carboxylates, [Ln2(iii)(\m3-OH)(C4H4O5)2(C4H2O4)]&#x00B7;2H2O
 [Ln = Ce, Pr and Nd]: synthesis, structure and properties
;
_journal_issue 22
_journal_name_full CrystEngComm
_journal_page_first 4774
_journal_paper_doi 10.1039/c3ce42311e
_journal_volume 16
_journal_year 2014
_chemical_formula_moiety 'C10 H9 Nd2 O15'
_chemical_formula_sum 'C10 H10 Nd2 O15'
_chemical_formula_weight 658.66
_chemical_name_common Nd_mal_fumarate
_chemical_name_systematic
;
 ?
;
_space_group_IT_number 2
_symmetry_cell_setting triclinic
_symmetry_space_group_name_Hall '-P 1'
_symmetry_space_group_name_H-M 'P -1'
_atom_sites_solution_hydrogens geom
_atom_sites_solution_primary direct
_atom_sites_solution_secondary difmap
_audit_creation_method SHELXL-97
_cell_angle_alpha 79.306(4)
_cell_angle_beta 70.324(4)
_cell_angle_gamma 76.048(4)
_cell_formula_units_Z 2
_cell_length_a 8.2494(4)
_cell_length_b 9.3110(4)
_cell_length_c 11.6959(6)
_cell_measurement_reflns_used 3211
_cell_measurement_temperature 293(2)
_cell_measurement_theta_max 26.00
_cell_measurement_theta_min 2.67
_cell_volume 815.58(7)
_computing_cell_refinement 'SAINT (Bruker, 2000)'
_computing_data_collection 'SMART (Bruker, 2000)'
_computing_data_reduction SAINT
_computing_molecular_graphics 'Ortep-3 for Windows (Farrugia, 1999) and CAMERON (Watkin et al., 1993)'
_computing_publication_material 'PLATON (Spek, 2003)'
_computing_structure_refinement 'SHELXL-97 (Sheldrick, 1997)'
_computing_structure_solution 'SHELXL-97 (Sheldrick, 1997)'
_diffrn_ambient_temperature 293(2)
_diffrn_measured_fraction_theta_full 0.999
_diffrn_measured_fraction_theta_max 0.999
_diffrn_measurement_device_type 'Bruker Smart CCD area detector'
_diffrn_measurement_method '\f and \w scans'
_diffrn_radiation_monochromator graphite
_diffrn_radiation_source 'fine-focus sealed tube'
_diffrn_radiation_type MoK\a
_diffrn_radiation_wavelength 0.71073
_diffrn_reflns_av_R_equivalents 0.0252
_diffrn_reflns_av_sigmaI/netI 0.0387
_diffrn_reflns_limit_h_max 10
_diffrn_reflns_limit_h_min -9
_diffrn_reflns_limit_k_max 10
_diffrn_reflns_limit_k_min -11
_diffrn_reflns_limit_l_max 12
_diffrn_reflns_limit_l_min -14
_diffrn_reflns_number 6081
_diffrn_reflns_theta_full 26.00
_diffrn_reflns_theta_max 26.00
_diffrn_reflns_theta_min 2.67
_exptl_absorpt_coefficient_mu 6.378
_exptl_absorpt_correction_T_max 0.9390
_exptl_absorpt_correction_T_min 0.8830
_exptl_absorpt_correction_type multi-scan
_exptl_absorpt_process_details '(SADABS; Sheldrick, 1996)'
_exptl_crystal_colour 'Light purple'
_exptl_crystal_density_diffrn 2.682
_exptl_crystal_density_method 'not measured'
_exptl_crystal_description ROD
_exptl_crystal_F_000 620
_exptl_crystal_size_max 0.02
_exptl_crystal_size_mid 0.01
_exptl_crystal_size_min 0.01
_refine_diff_density_max 0.953
_refine_diff_density_min -0.973
_refine_diff_density_rms 0.157
_refine_ls_extinction_method none
_refine_ls_goodness_of_fit_ref 1.021
_refine_ls_hydrogen_treatment mixed
_refine_ls_matrix_type full
_refine_ls_number_parameters 256
_refine_ls_number_reflns 3211
_refine_ls_number_restraints 4
_refine_ls_restrained_S_all 1.204
_refine_ls_R_factor_all 0.0278
_refine_ls_R_factor_gt 0.0243
_refine_ls_shift/su_max 0.001
_refine_ls_shift/su_mean 0.000
_refine_ls_structure_factor_coef Fsqd
_refine_ls_weighting_details 'calc w=1/[\s^2^(Fo^2^)+(0.0289P)^2^+0.0000P] where P=(Fo^2^+2Fc^2^)/3'
_refine_ls_weighting_scheme calc
_refine_ls_wR_factor_gt 0.0578
_refine_ls_wR_factor_ref 0.0600
_reflns_number_gt 2882
_reflns_number_total 3211
_reflns_threshold_expression >2sigma(I)
_cod_data_source_file c3ce42311e.txt
_cod_data_source_block CompoundIII
_cod_depositor_comments
;
The following automatic conversions were performed:

'_symmetry_cell_setting' tag value 'Triclinic'' was replaced with
'triclinic' value as specified in the replacement file
'/home/robertas/cod-tools/perl-scripts/inputs/replacement_values.lst'.

Automatic conversion script
Id: cif_fix_values 3143 2015-03-26 13:38:13Z robertas 
;
_cod_original_sg_symbol_H-M P-1
_cod_database_code 7215926

loop_
_symmetry_equiv_pos_as_xyz
'x, y, z'
'-x, -y, -z'

loop_
_atom_site_label
_atom_site_type_symbol
_atom_site_fract_x
_atom_site_fract_y
_atom_site_fract_z
_atom_site_U_iso_or_equiv
_atom_site_adp_type
_atom_site_occupancy
_atom_site_symmetry_multiplicity
_atom_site_calc_flag
_atom_site_refinement_flags
Nd01 Nd 0.74918(3) 0.47453(3) 0.51334(2) 0.00845(9) Uani 1 1 d D
Nd02 Nd 0.54904(3) 0.85677(3) 0.37435(2) 0.00879(9) Uani 1 1 d D
O1 O 0.6063(5) 0.4998(4) 0.7386(3) 0.0134(8) Uani 1 1 d D
O2 O 0.9262(4) 0.5902(4) 0.5970(3) 0.0115(7) Uani 1 1 d .
O3 O 1.1140(4) 0.7301(4) 0.3559(3) 0.0150(8) Uani 1 1 d .
O4 O 1.0873(4) 0.5703(4) 0.7179(3) 0.0157(8) Uani 1 1 d .
O5 O 0.7597(4) 1.2047(4) 0.4792(3) 0.0154(8) Uani 1 1 d .
O6 O 0.5718(4) 0.7262(4) 0.5825(3) 0.0107(7) Uani 1 1 d .
O7 O 0.5467(4) 0.5961(4) 0.3970(3) 0.0112(7) Uani 1 1 d D
O8 O 0.8424(4) 0.7139(4) 0.3670(3) 0.0117(7) Uani 1 1 d .
O9 O 0.6809(4) 1.0056(4) 0.4586(3) 0.0110(7) Uani 1 1 d .
O10 O 0.5598(5) 0.8900(4) 0.7050(3) 0.0158(8) Uani 1 1 d .
O11 O 0.8082(5) 0.9499(4) 0.2129(3) 0.0162(8) Uani 1 1 d D
O12 O 0.5150(5) 0.8155(4) 0.1891(3) 0.0198(9) Uani 1 1 d .
O13 O 0.3932(5) 0.7162(4) 0.0866(3) 0.0228(9) Uani 1 1 d .
O14 O 0.1055(6) 0.3537(6) 0.9353(5) 0.0499(14) Uani 1 1 d .
O15 O 0.8299(6) 1.1983(5) 0.0553(4) 0.0400(12) Uani 1 1 d .
C1 C 0.5749(6) 0.7622(6) 0.6791(4) 0.0105(11) Uani 1 1 d D
C2 C 0.6072(6) 0.6341(6) 0.7788(4) 0.0107(10) Uani 1 1 d .
H2 H 0.5085 0.6497 0.8536 0.013 Uiso 1 1 calc R
C3 C 0.7747(6) 0.6263(6) 0.8084(5) 0.0145(11) Uani 1 1 d .
H3A H 0.7797 0.5505 0.8769 0.017 Uiso 1 1 calc R
H3B H 0.7705 0.7209 0.8337 0.017 Uiso 1 1 calc R
C4 C 0.9431(6) 0.5910(5) 0.7018(5) 0.0114(11) Uani 1 1 d D
C5 C 0.7895(6) 1.0936(6) 0.4236(5) 0.0120(11) Uani 1 1 d .
C6 C 0.9531(6) 1.0592(6) 0.3173(5) 0.0135(11) Uani 1 1 d .
H6A H 1.0543 1.0379 0.3466 0.016 Uiso 1 1 calc R
H6B H 0.9622 1.1472 0.2581 0.016 Uiso 1 1 calc R
C7 C 0.9599(6) 0.9283(6) 0.2528(5) 0.0123(11) Uani 1 1 d .
H7 H 1.0638 0.9225 0.1804 0.015 Uiso 1 1 calc R
C8 C 0.9733(6) 0.7785(6) 0.3335(5) 0.0118(11) Uani 1 1 d .
C9 C 0.4575(7) 0.8164(6) 0.1024(5) 0.0177(12) Uani 1 1 d .
C10 C 0.4700(11) 0.9434(8) 0.0031(8) 0.056(2) Uani 1 1 d .
H10 H 0.4290 0.9377 -0.0606 0.067 Uiso 1 1 calc R
H11A H 0.818(9) 1.040(4) 0.160(5) 0.05(2) Uiso 1 1 d D
H1A H 0.621(8) 0.421(5) 0.801(4) 0.032(18) Uiso 1 1 d D
H7A H 0.551(9) 0.556(8) 0.327(4) 0.05(2) Uiso 1 1 d D

loop_
_atom_site_aniso_label
_atom_site_aniso_U_11
_atom_site_aniso_U_22
_atom_site_aniso_U_33
_atom_site_aniso_U_23
_atom_site_aniso_U_13
_atom_site_aniso_U_12
Nd01 0.00758(15) 0.00632(15) 0.01220(16) -0.00005(10) -0.00477(11) -0.00099(10)
Nd02 0.01057(15) 0.00606(15) 0.01065(16) 0.00030(10) -0.00526(11) -0.00134(11)
O1 0.0214(19) 0.0074(19) 0.014(2) 0.0014(14) -0.0099(16) -0.0042(15)
O2 0.0122(17) 0.0124(19) 0.0106(19) -0.0009(14) -0.0052(14) -0.0013(14)
O3 0.0127(18) 0.0112(19) 0.021(2) 0.0020(15) -0.0075(16) -0.0026(14)
O4 0.0115(18) 0.017(2) 0.021(2) -0.0036(15) -0.0105(16) 0.0016(15)
O5 0.0124(18) 0.014(2) 0.023(2) -0.0078(16) -0.0055(16) -0.0026(15)
O6 0.0129(17) 0.0088(19) 0.0103(18) -0.0012(14) -0.0043(14) -0.0008(14)
O7 0.0112(17) 0.0106(19) 0.0110(18) -0.0015(14) -0.0023(15) -0.0020(14)
O8 0.0095(17) 0.0097(19) 0.0158(19) -0.0012(14) -0.0049(15) -0.0005(14)
O9 0.0112(17) 0.0101(19) 0.0116(18) -0.0006(14) -0.0017(14) -0.0047(14)
O10 0.024(2) 0.0078(19) 0.014(2) 0.0007(14) -0.0089(16) 0.0013(15)
O11 0.0148(18) 0.018(2) 0.017(2) 0.0043(16) -0.0090(16) -0.0035(16)
O12 0.033(2) 0.016(2) 0.017(2) 0.0025(15) -0.0146(18) -0.0106(17)
O13 0.038(2) 0.017(2) 0.020(2) 0.0029(16) -0.0161(19) -0.0124(18)
O14 0.047(3) 0.059(4) 0.044(3) -0.002(3) -0.017(3) -0.009(3)
O15 0.043(3) 0.036(3) 0.044(3) 0.019(2) -0.025(2) -0.015(2)
C1 0.007(2) 0.011(3) 0.009(3) -0.001(2) 0.002(2) 0.0003(19)
C2 0.014(3) 0.012(3) 0.006(2) -0.0004(19) -0.005(2) 0.000(2)
C3 0.015(3) 0.018(3) 0.011(3) -0.003(2) -0.006(2) -0.002(2)
C4 0.014(3) 0.002(2) 0.017(3) 0.0004(19) -0.005(2) -0.0008(19)
C5 0.011(2) 0.009(3) 0.015(3) -0.001(2) -0.007(2) 0.004(2)
C6 0.010(2) 0.014(3) 0.017(3) 0.000(2) -0.004(2) -0.004(2)
C7 0.010(2) 0.014(3) 0.013(3) 0.001(2) -0.004(2) -0.003(2)
C8 0.009(2) 0.013(3) 0.012(3) -0.004(2) -0.002(2) 0.001(2)
C9 0.023(3) 0.013(3) 0.017(3) 0.004(2) -0.009(2) -0.006(2)
C10 0.090(6) 0.045(5) 0.062(6) 0.037(4) -0.061(5) -0.046(4)

loop_
_atom_type_symbol
_atom_type_description
_atom_type_scat_dispersion_real
_atom_type_scat_dispersion_imag
_atom_type_scat_source
Nd Nd -0.1943 3.0179 'International Tables Vol C Tables 4.2.6.8 and 6.1.1.4'
O O 0.0106 0.0060 'International Tables Vol C Tables 4.2.6.8 and 6.1.1.4'
C C 0.0033 0.0016 'International Tables Vol C Tables 4.2.6.8 and 6.1.1.4'
H H 0.0000 0.0000 'International Tables Vol C Tables 4.2.6.8 and 6.1.1.4'

loop_
_geom_angle_atom_site_label_1
_geom_angle_atom_site_label_2
_geom_angle_atom_site_label_3
_geom_angle
_geom_angle_site_symmetry_1
_geom_angle_site_symmetry_3
O7 Nd01 O7 66.73(13) . 2_666
O7 Nd01 O3 156.61(11) . 2_766
O7 Nd01 O3 93.39(11) 2_666 2_766
O7 Nd01 O2 128.94(11) . .
O7 Nd01 O2 132.98(11) 2_666 .
O3 Nd01 O2 73.46(11) 2_766 .
O7 Nd01 O2 119.55(11) . 2_766
O7 Nd01 O2 150.58(11) 2_666 2_766
O3 Nd01 O2 71.83(11) 2_766 2_766
O2 Nd01 O2 68.25(13) . 2_766
O7 Nd01 O1 110.99(11) . .
O7 Nd01 O1 65.01(11) 2_666 .
O3 Nd01 O1 67.89(12) 2_766 .
O2 Nd01 O1 68.25(11) . .
O2 Nd01 O1 126.96(11) 2_766 .
O7 Nd01 O6 66.93(11) . .
O7 Nd01 O6 81.86(11) 2_666 .
O3 Nd01 O6 124.55(11) 2_766 .
O2 Nd01 O6 70.77(11) . .
O2 Nd01 O6 127.53(11) 2_766 .
O1 Nd01 O6 60.13(11) . .
O7 Nd01 O5 96.12(11) . 1_545
O7 Nd01 O5 68.28(11) 2_666 1_545
O3 Nd01 O5 63.79(12) 2_766 1_545
O2 Nd01 O5 133.90(11) . 1_545
O2 Nd01 O5 82.31(11) 2_766 1_545
O1 Nd01 O5 108.10(11) . 1_545
O6 Nd01 O5 149.83(11) . 1_545
O7 Nd01 O4 72.63(11) . 2_766
O7 Nd01 O4 115.68(11) 2_666 2_766
O3 Nd01 O4 107.97(11) 2_766 2_766
O2 Nd01 O4 111.31(11) . 2_766
O2 Nd01 O4 50.32(11) 2_766 2_766
O1 Nd01 O4 175.85(11) . 2_766
O6 Nd01 O4 123.86(11) . 2_766
O5 Nd01 O4 69.06(11) 1_545 2_766
O7 Nd01 O8 66.61(11) . .
O7 Nd01 O8 129.81(11) 2_666 .
O3 Nd01 O8 135.79(11) 2_766 .
O2 Nd01 O8 69.80(11) . .
O2 Nd01 O8 72.31(10) 2_766 .
O1 Nd01 O8 117.64(11) . .
O6 Nd01 O8 63.66(10) . .
O5 Nd01 O8 134.22(11) 1_545 .
O4 Nd01 O8 65.37(11) 2_766 .
O7 Nd01 C4 95.52(13) . 2_766
O7 Nd01 C4 136.16(13) 2_666 2_766
O3 Nd01 C4 90.66(13) 2_766 2_766
O2 Nd01 C4 89.87(12) . 2_766
O2 Nd01 C4 25.64(13) 2_766 2_766
O1 Nd01 C4 152.56(13) . 2_766
O6 Nd01 C4 129.45(12) . 2_766
O5 Nd01 C4 74.72(12) 1_545 2_766
O4 Nd01 C4 24.69(12) 2_766 2_766
O8 Nd01 C4 65.86(12) . 2_766
O7 Nd01 Nd02 36.77(8) . .
O7 Nd01 Nd02 91.21(8) 2_666 .
O3 Nd01 Nd02 163.89(9) 2_766 .
O2 Nd01 Nd02 92.17(8) . .
O2 Nd01 Nd02 110.10(8) 2_766 .
O1 Nd01 Nd02 100.38(8) . .
O6 Nd01 Nd02 41.08(8) . .
O5 Nd01 Nd02 132.03(8) 1_545 .
O4 Nd01 Nd02 83.74(8) 2_766 .
O8 Nd01 Nd02 38.89(7) . .
C4 Nd01 Nd02 96.67(9) 2_766 .
O12 Nd02 O7 75.04(12) . .
O12 Nd02 O10 78.72(13) . 2_676
O7 Nd02 O10 148.35(12) . 2_676
O12 Nd02 O8 103.20(13) . .
O7 Nd02 O8 70.69(11) . .
O10 Nd02 O8 133.43(12) 2_676 .
O12 Nd02 O9 143.05(12) . .
O7 Nd02 O9 133.51(12) . .
O10 Nd02 O9 77.95(12) 2_676 .
O8 Nd02 O9 73.85(11) . .
O12 Nd02 O9 126.43(13) . 2_676
O7 Nd02 O9 114.01(11) . 2_676
O10 Nd02 O9 69.06(11) 2_676 2_676
O8 Nd02 O9 130.11(12) . 2_676
O9 Nd02 O9 69.48(12) . 2_676
O12 Nd02 O11 77.56(12) . .
O7 Nd02 O11 117.45(12) . .
O10 Nd02 O11 72.80(12) 2_676 .
O8 Nd02 O11 62.66(11) . .
O9 Nd02 O11 68.37(11) . .
O9 Nd02 O11 127.52(11) 2_676 .
O12 Nd02 O6 142.59(12) . .
O7 Nd02 O6 67.61(11) . .
O10 Nd02 O6 135.42(11) 2_676 .
O8 Nd02 O6 66.55(11) . .
O9 Nd02 O6 71.25(11) . .
O9 Nd02 O6 70.34(11) 2_676 .
O11 Nd02 O6 121.42(11) . .
O12 Nd02 O5 96.28(12) . 2_676
O7 Nd02 O5 68.50(11) . 2_676
O10 Nd02 O5 97.49(12) 2_676 2_676
O8 Nd02 O5 127.82(11) . 2_676
O9 Nd02 O5 114.85(11) . 2_676
O9 Nd02 O5 49.69(11) 2_676 2_676
O11 Nd02 O5 169.26(11) . 2_676
O6 Nd02 O5 68.69(11) . 2_676
O12 Nd02 C5 113.36(14) . 2_676
O7 Nd02 C5 90.92(12) . 2_676
O10 Nd02 C5 83.47(12) 2_676 2_676
O8 Nd02 C5 133.09(13) . 2_676
O9 Nd02 C5 91.95(13) . 2_676
O9 Nd02 C5 24.91(13) 2_676 2_676
O11 Nd02 C5 151.61(13) . 2_676
O6 Nd02 C5 66.55(12) . 2_676
O5 Nd02 C5 24.80(12) 2_676 2_676
O12 Nd02 Nd01 106.24(9) . .
O7 Nd02 Nd01 37.61(9) . .
O10 Nd02 Nd01 174.03(9) 2_676 .
O8 Nd02 Nd01 42.83(8) . .
O9 Nd02 Nd01 96.10(8) . .
O9 Nd02 Nd01 109.50(8) 2_676 .
O11 Nd02 Nd01 104.71(8) . .
O6 Nd02 Nd01 41.07(7) . .
O5 Nd02 Nd01 85.39(8) 2_676 .
C5 Nd02 Nd01 97.33(9) 2_676 .
O12 Nd02 Nd02 147.78(9) . 2_676
O7 Nd02 Nd02 131.64(9) . 2_676
O10 Nd02 Nd02 69.78(9) 2_676 2_676
O8 Nd02 Nd02 103.27(8) . 2_676
O9 Nd02 Nd02 35.21(8) . 2_676
O9 Nd02 Nd02 34.26(8) 2_676 2_676
O11 Nd02 Nd02 98.83(9) . 2_676
O6 Nd02 Nd02 66.40(8) . 2_676
O5 Nd02 Nd02 81.62(8) 2_676 2_676
C5 Nd02 Nd02 57.45(10) 2_676 2_676
Nd01 Nd02 Nd02 105.626(11) . 2_676
C2 O1 Nd01 116.9(3) . .
C4 O2 Nd01 136.5(3) . .
C4 O2 Nd01 95.7(3) . 2_766
Nd01 O2 Nd01 111.75(13) . 2_766
C8 O3 Nd01 140.5(3) . 2_766
C4 O4 Nd01 91.4(3) . 2_766
C5 O5 Nd01 159.1(3) . 1_565
C5 O5 Nd02 91.8(3) . 2_676
Nd01 O5 Nd02 104.19(12) 1_565 2_676
C1 O6 Nd01 119.1(3) . .
C1 O6 Nd02 137.3(3) . .
Nd01 O6 Nd02 97.85(11) . .
Nd02 O7 Nd01 105.62(13) . .
Nd02 O7 Nd01 115.90(13) . 2_666
Nd01 O7 Nd01 113.27(13) . 2_666
C8 O8 Nd02 120.7(3) . .
C8 O8 Nd01 136.7(3) . .
Nd02 O8 Nd01 98.28(11) . .
C5 O9 Nd02 140.5(3) . .
C5 O9 Nd02 98.9(3) . 2_676
Nd02 O9 Nd02 110.52(12) . 2_676
C1 O10 Nd02 135.8(3) . 2_676
C7 O11 Nd02 113.7(3) . .
C9 O12 Nd02 164.4(4) . .
O6 C1 O10 128.0(5) . .
O6 C1 C2 116.9(4) . .
O10 C1 C2 115.1(4) . .
O1 C2 C3 111.7(4) . .
O1 C2 C1 107.3(4) . .
C3 C2 C1 113.6(4) . .
C2 C3 C4 114.2(4) . .
O4 C4 O2 122.5(5) . .
O4 C4 C3 120.0(5) . .
O2 C4 C3 117.5(4) . .
O4 C4 Nd01 63.9(3) . 2_766
O2 C4 Nd01 58.6(2) . 2_766
C3 C4 Nd01 176.1(4) . 2_766
O5 C5 O9 119.5(4) . .
O5 C5 C6 121.7(4) . .
O9 C5 C6 118.8(5) . .
O5 C5 Nd02 63.4(3) . 2_676
O9 C5 Nd02 56.2(2) . 2_676
C6 C5 Nd02 174.6(4) . 2_676
C5 C6 C7 114.7(4) . .
O11 C7 C6 111.2(4) . .
O11 C7 C8 108.3(4) . .
C6 C7 C8 112.9(4) . .
O3 C8 O8 126.4(5) . .
O3 C8 C7 116.1(4) . .
O8 C8 C7 117.4(4) . .
O13 C9 O12 126.2(5) . .
O13 C9 C10 114.0(5) . .
O12 C9 C10 119.8(5) . .
C10 C10 C9 126.5(9) 2_675 .

loop_
_geom_bond_atom_site_label_1
_geom_bond_atom_site_label_2
_geom_bond_distance
_geom_bond_site_symmetry_2
Nd01 O7 2.443(4) .
Nd01 O7 2.507(3) 2_666
Nd01 O3 2.507(4) 2_766
Nd01 O2 2.522(4) .
Nd01 O2 2.526(3) 2_766
Nd01 O1 2.528(4) .
Nd01 O6 2.557(3) .
Nd01 O5 2.593(4) 1_545
Nd01 O4 2.646(4) 2_766
Nd01 O8 2.648(3) .
Nd01 C4 2.944(5) 2_766
Nd01 Nd02 3.8551(4) .
Nd02 O12 2.385(4) .
Nd02 O7 2.396(3) .
Nd02 O10 2.440(3) 2_676
Nd02 O8 2.446(3) .
Nd02 O9 2.455(3) .
Nd02 O9 2.514(3) 2_676
Nd02 O11 2.541(3) .
Nd02 O6 2.557(3) .
Nd02 O5 2.674(3) 2_676
Nd02 C5 2.989(5) 2_676
Nd02 Nd02 4.0835(6) 2_676
O1 C2 1.418(6) .
O2 C4 1.280(6) .
O2 Nd01 2.526(3) 2_766
O3 C8 1.236(6) .
O3 Nd01 2.507(4) 2_766
O4 C4 1.230(6) .
O4 Nd01 2.646(4) 2_766
O5 C5 1.254(6) .
O5 Nd01 2.593(4) 1_565
O5 Nd02 2.674(3) 2_676
O6 C1 1.247(6) .
O7 Nd01 2.507(3) 2_666
O8 C8 1.274(6) .
O9 C5 1.274(6) .
O9 Nd02 2.514(3) 2_676
O10 C1 1.249(6) .
O10 Nd02 2.440(3) 2_676
O11 C7 1.435(6) .
O12 C9 1.255(7) .
O13 C9 1.247(6) .
C1 C2 1.547(7) .
C2 C3 1.516(7) .
C3 C4 1.536(7) .
C4 Nd01 2.944(5) 2_766
C5 C6 1.510(7) .
C5 Nd02 2.989(5) 2_676
C6 C7 1.528(7) .
C7 C8 1.535(7) .
C9 C10 1.492(8) .
C10 C10 1.249(14) 2_675
